data_2225691
loop_
_publ_author_name
'Rizvi, Syed Umar Farooq'
'Siddiqui, Hamid Latif'
'Hussain, Tanvir'
'Azam, Muhammad'
'Parvez, Masood'

_publ_section_title
;
 (<i>E</i>)-3-(2-Chloro-6-methyl-3-quinolyl)-1-(2,3-dihydro-1,4-benzodioxin-6-yl)prop-2-en-1-one
;
_journal_coeditor_code SI2245
_journal_issue 4
_journal_name_full 'Acta Crystallographica Section E'
_journal_page_first o744
_journal_paper_doi 10.1107/S1600536810007464
_journal_volume 66
_journal_year 2010
_chemical_formula_moiety 'C21 H16 Cl N O3'
_chemical_formula_sum 'C21 H16 Cl N O3'
_chemical_formula_weight 365.80
_chemical_name_systematic
;
(<i>E</i>)-3-(2-Chloro-6-methyl-3-quinolyl)-1-(2,3-dihydro-1,4-benzodioxin-\
6-yl)prop-2-en-1-one
;
_space_group_IT_number 14
_symmetry_cell_setting monoclinic
_symmetry_space_group_name_Hall '-P 2ybc'
_symmetry_space_group_name_H-M 'P 1 21/c 1'
_atom_sites_solution_hydrogens difmap
_atom_sites_solution_primary direct
_atom_sites_solution_secondary difmap
_cell_angle_alpha 90.00
_cell_angle_beta 114.93(2)
_cell_angle_gamma 90.00
_cell_formula_units_Z 4
_cell_length_a 6.370(3)
_cell_length_b 38.735(9)
_cell_length_c 7.409(4)
_cell_measurement_reflns_used 6971
_cell_measurement_temperature 173(2)
_cell_measurement_theta_max 25.3
_cell_measurement_theta_min 3.6
_cell_volume 1657.8(13)
_computing_cell_refinement 'DENZO (Otwinowski & Minor, 1997)'
_computing_data_collection 'COLLECT (Hooft, 1998)'
_computing_data_reduction 'SCALEPACK (Otwinowski & Minor, 1997)'
_computing_molecular_graphics 'ORTEP-3 for Windows (Farrugia, 1997)'
_computing_publication_material 'SHELXL97 (Sheldrick, 2008)'
_computing_structure_refinement 'SHELXL97 (Sheldrick, 2008)'
_computing_structure_solution 'SHELXS97 (Sheldrick, 2008)'
_diffrn_ambient_temperature 173(2)
_diffrn_measured_fraction_theta_full 0.970
_diffrn_measured_fraction_theta_max 0.970
_diffrn_measurement_device_type 'Nonius KappaCCD'
_diffrn_measurement_method '\w and \f'
_diffrn_radiation_monochromator graphite
_diffrn_radiation_source 'fine-focus sealed tube'
_diffrn_radiation_type MoK\a
_diffrn_radiation_wavelength 0.71073
_diffrn_reflns_av_R_equivalents 0.037
_diffrn_reflns_av_sigmaI/netI 0.042
_diffrn_reflns_limit_h_max 7
_diffrn_reflns_limit_h_min -7
_diffrn_reflns_limit_k_max 45
_diffrn_reflns_limit_k_min -46
_diffrn_reflns_limit_l_max 8
_diffrn_reflns_limit_l_min -8
_diffrn_reflns_number 6971
_diffrn_reflns_theta_full 25.4
_diffrn_reflns_theta_max 25.4
_diffrn_reflns_theta_min 3.6
_diffrn_standards_number 0
_exptl_absorpt_coefficient_mu 0.253
_exptl_absorpt_correction_T_max 0.966
_exptl_absorpt_correction_T_min 0.956
_exptl_absorpt_correction_type multi-scan
_exptl_absorpt_process_details '(SORTAV; Blessing, 1997)'
_exptl_crystal_colour colorless
_exptl_crystal_density_diffrn 1.466
_exptl_crystal_density_method 'not measured'
_exptl_crystal_description prism
_exptl_crystal_F_000 760
_exptl_crystal_size_max 0.18
_exptl_crystal_size_mid 0.16
_exptl_crystal_size_min 0.14
_refine_diff_density_max 0.19
_refine_diff_density_min -0.23
_refine_ls_extinction_method none
_refine_ls_goodness_of_fit_ref 1.03
_refine_ls_hydrogen_treatment constr
_refine_ls_matrix_type full
_refine_ls_number_parameters 236
_refine_ls_number_reflns 2933
_refine_ls_number_restraints 0
_refine_ls_restrained_S_all 1.03
_refine_ls_R_factor_all 0.056
_refine_ls_R_factor_gt 0.037
_refine_ls_shift/su_max 0.001
_refine_ls_shift/su_mean 0.000
_refine_ls_structure_factor_coef Fsqd
_refine_ls_weighting_details 'w=1/[\s^2^(Fo^2^)+(0.0323P)^2^+0.8409P] where P=(Fo^2^+2Fc^2^)/3'
_refine_ls_weighting_scheme calc
_refine_ls_wR_factor_gt 0.081
_refine_ls_wR_factor_ref 0.091
_reflns_number_gt 2256
_reflns_number_total 2933
_reflns_threshold_expression I>2\s(I)
_cod_data_source_file si2245.cif
_cod_data_source_block I
_cod_depositor_comments
;
The following automatic conversions were performed:
'_symmetry_cell_setting' value 'Monoclinic' changed to 'monoclinic'
according to '/home/saulius/struct/CIF-dictionaries/cif_core.dic'
dictionary named 'cif_core.dic' version 2.4.1 from 2010-06-29.

Automatic conversion script
Id: cif_fix_enum 1527 2010-12-29 10:47:43Z saulius 
;
_cod_original_cell_volume 1657.8(12)
_cod_original_sg_symbol_H-M 'P 21/c'
_cod_database_code 2225691
_cod_database_fobs_code 2225691

loop_
_symmetry_equiv_pos_as_xyz
'x, y, z'
'-x, y+1/2, -z+1/2'
'-x, -y, -z'
'x, -y-1/2, z-1/2'

loop_
_atom_site_type_symbol
_atom_site_label
_atom_site_fract_x
_atom_site_fract_y
_atom_site_fract_z
_atom_site_U_iso_or_equiv
_atom_site_adp_type
_atom_site_calc_flag
_atom_site_refinement_flags
_atom_site_occupancy
_atom_site_disorder_assembly
_atom_site_disorder_group
Cl Cl1 0.61049(9) 0.077424(13) 1.07582(8) 0.03394(16) Uani d . 1 . .
O O1 0.1834(2) 0.18022(3) 0.7158(2) 0.0336(4) Uani d . 1 . .
O O2 0.0375(2) 0.30663(3) 0.6559(2) 0.0320(4) Uani d . 1 . .
O O3 0.4801(2) 0.33735(3) 0.7522(2) 0.0338(4) Uani d . 1 . .
N N1 0.8742(3) 0.05188(4) 0.9228(2) 0.0267(4) Uani d . 1 . .
C C1 0.9871(3) 0.05159(5) 0.8010(3) 0.0246(4) Uani d . 1 . .
C C2 1.1233(3) 0.02252(5) 0.8050(3) 0.0287(5) Uani d . 1 . .
H H2 1.1381 0.0039 0.8932 0.034 Uiso calc R 1 . .
C C3 1.2333(3) 0.02116(5) 0.6821(3) 0.0306(5) Uani d . 1 . .
H H3 1.3235 0.0014 0.6859 0.037 Uiso calc R 1 . .
C C4 1.2168(3) 0.04847(5) 0.5487(3) 0.0276(5) Uani d . 1 . .
C C5 1.0885(3) 0.07697(5) 0.5472(3) 0.0269(4) Uani d . 1 . .
H H5 1.0790 0.0956 0.4605 0.032 Uiso calc R 1 . .
C C6 0.9699(3) 0.07956(5) 0.6704(3) 0.0243(4) Uani d . 1 . .
C C7 0.8272(3) 0.10775(5) 0.6683(3) 0.0258(4) Uani d . 1 . .
H H7 0.8131 0.1269 0.5838 0.031 Uiso calc R 1 . .
C C8 0.7085(3) 0.10785(5) 0.7868(3) 0.0241(4) Uani d . 1 . .
C C9 0.7448(3) 0.07847(5) 0.9125(3) 0.0255(4) Uani d . 1 . .
C C10 1.3379(4) 0.04523(6) 0.4128(3) 0.0350(5) Uani d . 1 . .
H H10A 1.3123 0.0663 0.3328 0.042 Uiso calc R 1 . .
H H10B 1.2757 0.0253 0.3246 0.042 Uiso calc R 1 . .
H H10C 1.5042 0.0420 0.4928 0.042 Uiso calc R 1 . .
C C11 0.5459(3) 0.13523(5) 0.7802(3) 0.0261(5) Uani d . 1 . .
H H11 0.4158 0.1282 0.8025 0.031 Uiso calc R 1 . .
C C12 0.5602(3) 0.16871(5) 0.7467(3) 0.0268(5) Uani d . 1 . .
H H12 0.6904 0.1774 0.7302 0.032 Uiso calc R 1 . .
C C13 0.3705(3) 0.19247(5) 0.7352(3) 0.0259(4) Uani d . 1 . .
C C14 0.4061(3) 0.23038(5) 0.7428(3) 0.0222(4) Uani d . 1 . .
C C15 0.2138(3) 0.25160(5) 0.6999(3) 0.0239(4) Uani d . 1 . .
H H15 0.0667 0.2415 0.6683 0.029 Uiso calc R 1 . .
C C16 0.2342(3) 0.28706(5) 0.7026(3) 0.0235(4) Uani d . 1 . .
C C17 0.4504(3) 0.30212(5) 0.7508(3) 0.0252(4) Uani d . 1 . .
C C18 0.6434(3) 0.28131(5) 0.8000(3) 0.0300(5) Uani d . 1 . .
H H18 0.7915 0.2916 0.8382 0.036 Uiso calc R 1 . .
C C19 0.6226(3) 0.24564(5) 0.7942(3) 0.0278(5) Uani d . 1 . .
H H19 0.7555 0.2316 0.8250 0.033 Uiso calc R 1 . .
C C20 0.0868(3) 0.34184(5) 0.7204(3) 0.0290(5) Uani d . 1 . .
H H20A 0.1447 0.3430 0.8670 0.035 Uiso calc R 1 . .
H H20B -0.0566 0.3558 0.6607 0.035 Uiso calc R 1 . .
C C21 0.2653(4) 0.35620(5) 0.6590(3) 0.0346(5) Uani d . 1 . .
H H21A 0.2077 0.3547 0.5125 0.041 Uiso calc R 1 . .
H H21B 0.2925 0.3808 0.6974 0.041 Uiso calc R 1 . .

loop_
_atom_site_aniso_label
_atom_site_aniso_U_11
_atom_site_aniso_U_22
_atom_site_aniso_U_33
_atom_site_aniso_U_12
_atom_site_aniso_U_13
_atom_site_aniso_U_23
Cl1 0.0392(3) 0.0327(3) 0.0351(3) 0.0045(2) 0.0207(2) 0.0033(2)
O1 0.0288(8) 0.0239(8) 0.0471(9) -0.0005(6) 0.0150(7) 0.0008(6)
O2 0.0259(7) 0.0194(7) 0.0490(9) 0.0032(6) 0.0141(7) -0.0016(6)
O3 0.0339(8) 0.0204(7) 0.0498(9) -0.0021(6) 0.0202(7) 0.0013(7)
N1 0.0287(9) 0.0218(9) 0.0289(9) 0.0011(7) 0.0113(8) 0.0026(7)
C1 0.0238(10) 0.0200(10) 0.0269(11) -0.0003(8) 0.0077(9) -0.0001(8)
C2 0.0314(11) 0.0216(10) 0.0333(12) 0.0026(8) 0.0138(9) 0.0055(9)
C3 0.0312(11) 0.0228(11) 0.0375(12) 0.0034(9) 0.0142(10) 0.0004(9)
C4 0.0267(10) 0.0237(11) 0.0323(11) -0.0023(8) 0.0123(9) -0.0019(9)
C5 0.0281(10) 0.0220(10) 0.0291(11) -0.0034(8) 0.0106(9) 0.0039(8)
C6 0.0213(9) 0.0199(10) 0.0278(11) -0.0024(8) 0.0066(8) -0.0018(8)
C7 0.0270(10) 0.0175(10) 0.0289(11) -0.0025(8) 0.0078(9) 0.0030(8)
C8 0.0232(10) 0.0185(10) 0.0263(10) -0.0018(8) 0.0063(8) -0.0011(8)
C9 0.0267(10) 0.0224(10) 0.0264(10) -0.0025(8) 0.0102(8) -0.0015(8)
C10 0.0375(12) 0.0321(12) 0.0404(13) -0.0001(9) 0.0214(11) 0.0003(10)
C11 0.0246(10) 0.0220(11) 0.0278(11) 0.0003(8) 0.0072(9) -0.0027(8)
C12 0.0265(10) 0.0247(11) 0.0282(11) 0.0016(8) 0.0104(9) -0.0012(8)
C13 0.0267(10) 0.0246(11) 0.0234(10) -0.0003(8) 0.0075(9) 0.0014(8)
C14 0.0258(10) 0.0209(10) 0.0206(10) 0.0025(8) 0.0103(8) 0.0010(8)
C15 0.0222(10) 0.0228(11) 0.0265(10) -0.0013(8) 0.0101(8) 0.0002(8)
C16 0.0249(10) 0.0219(10) 0.0233(10) 0.0024(8) 0.0097(8) 0.0006(8)
C17 0.0312(11) 0.0183(10) 0.0271(11) -0.0010(8) 0.0131(9) -0.0003(8)
C18 0.0246(10) 0.0279(11) 0.0385(12) -0.0055(9) 0.0144(9) -0.0022(9)
C19 0.0234(10) 0.0270(11) 0.0341(11) 0.0041(8) 0.0130(9) 0.0015(9)
C20 0.0336(11) 0.0204(11) 0.0328(11) 0.0040(9) 0.0137(9) -0.0005(9)
C21 0.0417(13) 0.0219(11) 0.0426(13) 0.0055(9) 0.0202(11) 0.0044(9)

loop_
_atom_type_symbol
_atom_type_description
_atom_type_scat_dispersion_real
_atom_type_scat_dispersion_imag
_atom_type_scat_source
C C 0.0033 0.0016 'International Tables Vol C Tables 4.2.6.8 and 6.1.1.4'
H H 0.0000 0.0000 'International Tables Vol C Tables 4.2.6.8 and 6.1.1.4'
N N 0.0061 0.0033 'International Tables Vol C Tables 4.2.6.8 and 6.1.1.4'
O O 0.0106 0.0060 'International Tables Vol C Tables 4.2.6.8 and 6.1.1.4'
Cl Cl 0.1484 0.1585 'International Tables Vol C Tables 4.2.6.8 and 6.1.1.4'

loop_
_geom_angle_atom_site_label_1
_geom_angle_atom_site_label_2
_geom_angle_atom_site_label_3
_geom_angle_site_symmetry_1
_geom_angle_site_symmetry_3
_geom_angle
_geom_angle_publ_flag
C16 O2 C20 . . 112.99(15) ?
C17 O3 C21 . . 113.44(15) ?
C9 N1 C1 . . 117.57(16) ?
N1 C1 C2 . . 118.71(17) ?
N1 C1 C6 . . 121.93(17) ?
C2 C1 C6 . . 119.36(18) ?
C3 C2 C1 . . 120.01(18) ?
C3 C2 H2 . . 120.0 ?
C1 C2 H2 . . 120.0 ?
C2 C3 C4 . . 121.82(19) ?
C2 C3 H3 . . 119.1 ?
C4 C3 H3 . . 119.1 ?
C5 C4 C3 . . 118.31(19) ?
C5 C4 C10 . . 122.13(18) ?
C3 C4 C10 . . 119.56(18) ?
C4 C5 C6 . . 122.10(18) ?
C4 C5 H5 . . 119.0 ?
C6 C5 H5 . . 119.0 ?
C5 C6 C7 . . 124.26(18) ?
C5 C6 C1 . . 118.38(17) ?
C7 C6 C1 . . 117.32(18) ?
C8 C7 C6 . . 121.09(17) ?
C8 C7 H7 . . 119.5 ?
C6 C7 H7 . . 119.5 ?
C7 C8 C9 . . 115.58(17) ?
C7 C8 C11 . . 123.31(17) ?
C9 C8 C11 . . 121.05(18) ?
N1 C9 C8 . . 126.48(19) ?
N1 C9 Cl1 . . 114.99(15) ?
C8 C9 Cl1 . . 118.51(15) ?
C4 C10 H10A . . 109.5 ?
C4 C10 H10B . . 109.5 ?
H10A C10 H10B . . 109.5 ?
C4 C10 H10C . . 109.5 ?
H10A C10 H10C . . 109.5 ?
H10B C10 H10C . . 109.5 ?
C12 C11 C8 . . 127.38(19) ?
C12 C11 H11 . . 116.3 ?
C8 C11 H11 . . 116.3 ?
C11 C12 C13 . . 119.61(19) ?
C11 C12 H12 . . 120.2 ?
C13 C12 H12 . . 120.2 ?
O1 C13 C14 . . 120.65(18) ?
O1 C13 C12 . . 119.25(18) ?
C14 C13 C12 . . 120.09(18) ?
C15 C14 C19 . . 118.90(18) ?
C15 C14 C13 . . 117.97(17) ?
C19 C14 C13 . . 123.12(17) ?
C16 C15 C14 . . 121.01(18) ?
C16 C15 H15 . . 119.5 ?
C14 C15 H15 . . 119.5 ?
O2 C16 C15 . . 118.31(17) ?
O2 C16 C17 . . 121.94(17) ?
C15 C16 C17 . . 119.75(17) ?
O3 C17 C18 . . 118.09(18) ?
O3 C17 C16 . . 122.24(17) ?
C18 C17 C16 . . 119.67(18) ?
C17 C18 C19 . . 120.62(19) ?
C17 C18 H18 . . 119.7 ?
C19 C18 H18 . . 119.7 ?
C18 C19 C14 . . 120.00(18) ?
C18 C19 H19 . . 120.0 ?
C14 C19 H19 . . 120.0 ?
O2 C20 C21 . . 109.83(16) ?
O2 C20 H20A . . 109.7 ?
C21 C20 H20A . . 109.7 ?
O2 C20 H20B . . 109.7 ?
C21 C20 H20B . . 109.7 ?
H20A C20 H20B . . 108.2 ?
O3 C21 C20 . . 110.74(17) ?
O3 C21 H21A . . 109.5 ?
C20 C21 H21A . . 109.5 ?
O3 C21 H21B . . 109.5 ?
C20 C21 H21B . . 109.5 ?
H21A C21 H21B . . 108.1 ?

loop_
_geom_bond_atom_site_label_1
_geom_bond_atom_site_label_2
_geom_bond_site_symmetry_2
_geom_bond_distance
_geom_bond_publ_flag
Cl1 C9 . 1.752(2) ?
O1 C13 . 1.234(2) ?
O2 C16 . 1.378(2) ?
O2 C20 . 1.435(2) ?
O3 C17 . 1.377(2) ?
O3 C21 . 1.444(2) ?
N1 C9 . 1.301(2) ?
N1 C1 . 1.371(3) ?
C1 C2 . 1.414(3) ?
C1 C6 . 1.426(3) ?
C2 C3 . 1.364(3) ?
C2 H2 . 0.9500 ?
C3 C4 . 1.421(3) ?
C3 H3 . 0.9500 ?
C4 C5 . 1.371(3) ?
C4 C10 . 1.509(3) ?
C5 C6 . 1.413(3) ?
C5 H5 . 0.9500 ?
C6 C7 . 1.416(3) ?
C7 C8 . 1.379(3) ?
C7 H7 . 0.9500 ?
C8 C9 . 1.426(3) ?
C8 C11 . 1.469(3) ?
C10 H10A . 0.9800 ?
C10 H10B . 0.9800 ?
C10 H10C . 0.9800 ?
C11 C12 . 1.331(3) ?
C11 H11 . 0.9500 ?
C12 C13 . 1.492(3) ?
C12 H12 . 0.9500 ?
C13 C14 . 1.483(3) ?
C14 C15 . 1.396(3) ?
C14 C19 . 1.398(3) ?
C15 C16 . 1.379(3) ?
C15 H15 . 0.9500 ?
C16 C17 . 1.396(3) ?
C17 C18 . 1.385(3) ?
C18 C19 . 1.387(3) ?
C18 H18 . 0.9500 ?
C19 H19 . 0.9500 ?
C20 C21 . 1.498(3) ?
C20 H20A . 0.9900 ?
C20 H20B . 0.9900 ?
C21 H21A . 0.9900 ?
C21 H21B . 0.9900 ?

loop_
_geom_hbond_atom_site_label_D
_geom_hbond_atom_site_label_H
_geom_hbond_atom_site_label_A
_geom_hbond_site_symmetry_A
_geom_hbond_distance_DH
_geom_hbond_distance_HA
_geom_hbond_distance_DA
_geom_hbond_angle_DHA
C11 H11 Cl1 . 0.95 2.72 3.036(2) 100
C11 H11 O1 . 0.95 2.42 2.769(2) 101
C2 H2 N1 3_757 0.95 2.57 3.514(3) 170
C18 H18 O2 1_655 0.95 2.53 3.266(3) 134
C21 H21A O1 4_565 0.99 2.53 3.406(3) 147

loop_
_geom_torsion_atom_site_label_1
_geom_torsion_atom_site_label_2
_geom_torsion_atom_site_label_3
_geom_torsion_atom_site_label_4
_geom_torsion_site_symmetry_1
_geom_torsion_site_symmetry_2
_geom_torsion_site_symmetry_3
_geom_torsion_site_symmetry_4
_geom_torsion
_geom_torsion_publ_flag
C9 N1 C1 C2 . . . . -178.11(17) ?
C9 N1 C1 C6 . . . . 1.5(3) ?
N1 C1 C2 C3 . . . . 178.47(18) ?
C6 C1 C2 C3 . . . . -1.1(3) ?
C1 C2 C3 C4 . . . . 0.3(3) ?
C2 C3 C4 C5 . . . . 0.9(3) ?
C2 C3 C4 C10 . . . . -178.64(19) ?
C3 C4 C5 C6 . . . . -1.3(3) ?
C10 C4 C5 C6 . . . . 178.19(18) ?
C4 C5 C6 C7 . . . . -177.15(18) ?
C4 C5 C6 C1 . . . . 0.5(3) ?
N1 C1 C6 C5 . . . . -178.89(17) ?
C2 C1 C6 C5 . . . . 0.7(3) ?
N1 C1 C6 C7 . . . . -1.0(3) ?
C2 C1 C6 C7 . . . . 178.55(17) ?
C5 C6 C7 C8 . . . . 177.13(18) ?
C1 C6 C7 C8 . . . . -0.6(3) ?
C6 C7 C8 C9 . . . . 1.6(3) ?
C6 C7 C8 C11 . . . . -175.60(17) ?
C1 N1 C9 C8 . . . . -0.4(3) ?
C1 N1 C9 Cl1 . . . . -178.80(13) ?
C7 C8 C9 N1 . . . . -1.2(3) ?
C11 C8 C9 N1 . . . . 176.08(18) ?
C7 C8 C9 Cl1 . . . . 177.23(14) ?
C11 C8 C9 Cl1 . . . . -5.5(2) ?
C7 C8 C11 C12 . . . . -34.3(3) ?
C9 C8 C11 C12 . . . . 148.6(2) ?
C8 C11 C12 C13 . . . . 176.79(18) ?
C11 C12 C13 O1 . . . . -14.8(3) ?
C11 C12 C13 C14 . . . . 166.44(18) ?
O1 C13 C14 C15 . . . . -8.8(3) ?
C12 C13 C14 C15 . . . . 169.95(17) ?
O1 C13 C14 C19 . . . . 170.08(19) ?
C12 C13 C14 C19 . . . . -11.2(3) ?
C19 C14 C15 C16 . . . . 1.7(3) ?
C13 C14 C15 C16 . . . . -179.44(17) ?
C20 O2 C16 C15 . . . . 162.26(17) ?
C20 O2 C16 C17 . . . . -18.1(3) ?
C14 C15 C16 O2 . . . . 179.02(17) ?
C14 C15 C16 C17 . . . . -0.6(3) ?
C21 O3 C17 C18 . . . . 167.52(18) ?
C21 O3 C17 C16 . . . . -12.7(3) ?
O2 C16 C17 O3 . . . . -0.9(3) ?
C15 C16 C17 O3 . . . . 178.76(17) ?
O2 C16 C17 C18 . . . . 178.86(18) ?
C15 C16 C17 C18 . . . . -1.5(3) ?
O3 C17 C18 C19 . . . . -177.65(18) ?
C16 C17 C18 C19 . . . . 2.6(3) ?
C17 C18 C19 C14 . . . . -1.6(3) ?
C15 C14 C19 C18 . . . . -0.6(3) ?
C13 C14 C19 C18 . . . . -179.41(18) ?
C16 O2 C20 C21 . . . . 48.1(2) ?
C17 O3 C21 C20 . . . . 43.1(2) ?
O2 C20 C21 O3 . . . . -62.2(2) ?

loop_
_cod_related_entry_id
_cod_related_entry_database
_cod_related_entry_code
1 ChemSpider 21495361
